data_4071408
loop_
_publ_author_name
'Gong, Lei'
'Lin, Yumei'
'Wen, Ting Bin'
'Zhang, Hong'
'Zeng, Birong'
'Xia, Haiping'

_publ_section_title
;
 Formation of Four Conjugated Osmacyclic Species in a One-Pot Reaction
;
_journal_issue 11
_journal_name_full Organometallics
_journal_page_first 2584
_journal_paper_doi 10.1021/om8001558
_journal_volume 27
_journal_year 2008
_chemical_formula_moiety 'C32 H48 Cl O Os P4, Cl, CH2Cl2'
_chemical_formula_sum 'C33 H50 Cl4 O Os P4'
_chemical_formula_weight 918.61
_chemical_name_systematic
; 
 ? 
;
_space_group_IT_number 2
_symmetry_cell_setting triclinic
_symmetry_space_group_name_Hall '-P 1'
_symmetry_space_group_name_H-M 'P -1'
_atom_sites_solution_hydrogens geom
_atom_sites_solution_primary direct
_atom_sites_solution_secondary difmap
_audit_creation_method SHELXL-97
_cell_angle_alpha 87.747(2)
_cell_angle_beta 85.366(2)
_cell_angle_gamma 83.153(2)
_cell_formula_units_Z 2
_cell_length_a 11.1653(4)
_cell_length_b 12.7631(3)
_cell_length_c 13.6141(4)
_cell_measurement_reflns_used 10006
_cell_measurement_temperature 173(2)
_cell_measurement_theta_max 29.1795
_cell_measurement_theta_min 2.2928
_cell_volume 1919.06(10)
_computing_structure_refinement 'SHELXL-97 (Sheldrick, 1997)'
_computing_structure_solution 'SHELXS-97 (Sheldrick, 1990)'
_diffrn_ambient_temperature 173(2)
_diffrn_measured_fraction_theta_full 0.977
_diffrn_measured_fraction_theta_max 0.977
_diffrn_radiation_monochromator graphite
_diffrn_radiation_source 'fine-focus sealed tube'
_diffrn_radiation_type MoK\a
_diffrn_radiation_wavelength 0.71073
_diffrn_reflns_av_R_equivalents 0.0241
_diffrn_reflns_av_sigmaI/netI 0.0410
_diffrn_reflns_limit_h_max 13
_diffrn_reflns_limit_h_min -13
_diffrn_reflns_limit_k_max 15
_diffrn_reflns_limit_k_min -14
_diffrn_reflns_limit_l_max 16
_diffrn_reflns_limit_l_min -14
_diffrn_reflns_number 14019
_diffrn_reflns_theta_full 25.00
_diffrn_reflns_theta_max 25.00
_diffrn_reflns_theta_min 2.30
_exptl_absorpt_coefficient_mu 3.793
_exptl_absorpt_correction_T_max 1.00000
_exptl_absorpt_correction_T_min 0.97776
_exptl_absorpt_correction_type multi-scan
_exptl_crystal_colour colorless
_exptl_crystal_density_diffrn 1.590
_exptl_crystal_density_method 'not measured'
_exptl_crystal_description block
_exptl_crystal_F_000 920
_exptl_crystal_size_max 0.28
_exptl_crystal_size_mid 0.25
_exptl_crystal_size_min 0.20
_refine_diff_density_max 1.148
_refine_diff_density_min -0.720
_refine_diff_density_rms 0.100
_refine_ls_extinction_method none
_refine_ls_goodness_of_fit_ref 1.009
_refine_ls_hydrogen_treatment constr
_refine_ls_matrix_type full
_refine_ls_number_parameters 388
_refine_ls_number_reflns 6592
_refine_ls_number_restraints 18
_refine_ls_restrained_S_all 1.011
_refine_ls_R_factor_all 0.0353
_refine_ls_R_factor_gt 0.0280
_refine_ls_shift/su_max 0.001
_refine_ls_shift/su_mean 0.000
_refine_ls_structure_factor_coef Fsqd
_refine_ls_weighting_details 'calc w=1/[\s^2^(Fo^2^)+(0.0427P)^2^+0.0000P] where P=(Fo^2^+2Fc^2^)/3'
_refine_ls_weighting_scheme calc
_refine_ls_wR_factor_gt 0.0677
_refine_ls_wR_factor_ref 0.0696
_reflns_number_gt 5597
_reflns_number_total 6592
_reflns_threshold_expression >2sigma(I)
_cod_data_source_file om8001558-file001.cif
_cod_data_source_block complex3
_cod_depositor_comments
;
The following automatic conversions were performed:

'_symmetry_cell_setting' value 'Triclinic' changed to 'triclinic'
according to /home/saulius/struct/CIF-dictionaries/cif_core.dic
dictionary named 'cif_core.dic' version 2.4.1 from 2010-06-29.

Automatic conversion script
Id: cif_fix_values 1715 2011-07-08 13:25:40Z adriana 
;
_cod_original_cell_volume 1919.07(10)
_cod_original_sg_symbol_H-M P-1
_cod_database_code 4071408

loop_
_symmetry_equiv_pos_as_xyz
'x, y, z'
'-x, -y, -z'

loop_
_atom_site_label
_atom_site_type_symbol
_atom_site_fract_x
_atom_site_fract_y
_atom_site_fract_z
_atom_site_U_iso_or_equiv
_atom_site_adp_type
_atom_site_occupancy
_atom_site_symmetry_multiplicity
_atom_site_calc_flag
_atom_site_refinement_flags
Os1 Os 0.280640(15) 0.241741(12) 0.014210(12) 0.02145(7) Uani 1 1 d .
Cl1 Cl 0.23503(10) 0.42728(8) 0.06110(8) 0.0327(3) Uani 1 1 d .
P1 P 0.48027(11) 0.28149(9) 0.03308(10) 0.0331(3) Uani 1 1 d .
P2 P 0.25845(13) 0.16863(11) 0.17625(10) 0.0445(3) Uani 1 1 d .
P3 P 0.06643(10) 0.26343(9) 0.00255(9) 0.0291(3) Uani 1 1 d .
P4 P 0.30242(10) 0.26854(9) -0.33122(8) 0.0256(2) Uani 1 1 d .
O1 O 0.3314(3) 0.0437(2) -0.2348(2) 0.0375(8) Uani 1 1 d .
H1B H 0.3226 0.0588 -0.2946 0.056 Uiso 1 1 calc R
C1 C 0.2977(3) 0.2968(3) -0.1311(3) 0.0226(9) Uani 1 1 d .
H1A H 0.3113 0.3679 -0.1462 0.027 Uiso 1 1 calc R
C2 C 0.2891(4) 0.2295(3) -0.2043(3) 0.0253(9) Uani 1 1 d .
C3 C 0.2602(5) 0.1203(3) -0.1758(3) 0.0352(11) Uani 1 1 d .
H3A H 0.1738 0.1172 -0.1886 0.042 Uiso 1 1 calc R
C4 C 0.2703(5) 0.1005(4) -0.0665(4) 0.0428(13) Uani 1 1 d .
H4A H 0.2208 0.0469 -0.0336 0.051 Uiso 1 1 calc R
C5 C 0.3827(5) 0.1001(4) -0.0384(4) 0.0444(14) Uani 1 1 d .
H5A H 0.4468 0.1089 -0.0918 0.053 Uiso 1 1 calc R
H5B H 0.4080 0.0461 0.0124 0.053 Uiso 1 1 calc R
C11 C 0.5039(5) 0.3478(4) 0.1453(4) 0.0545(15) Uani 1 1 d .
H11A H 0.5890 0.3599 0.1447 0.082 Uiso 1 1 calc R
H11B H 0.4828 0.3034 0.2030 0.082 Uiso 1 1 calc R
H11C H 0.4526 0.4156 0.1483 0.082 Uiso 1 1 calc R
C12 C 0.6102(4) 0.1812(4) 0.0301(5) 0.0559(16) Uani 1 1 d .
H12A H 0.6833 0.2141 0.0392 0.084 Uiso 1 1 calc R
H12B H 0.6192 0.1469 -0.0337 0.084 Uiso 1 1 calc R
H12C H 0.5982 0.1284 0.0831 0.084 Uiso 1 1 calc R
C13 C 0.5311(5) 0.3721(4) -0.0621(4) 0.0490(14) Uani 1 1 d .
H13A H 0.6134 0.3861 -0.0516 0.074 Uiso 1 1 calc R
H13B H 0.4769 0.4384 -0.0598 0.074 Uiso 1 1 calc R
H13C H 0.5306 0.3409 -0.1267 0.074 Uiso 1 1 calc R
C21 C 0.3918(5) 0.0945(5) 0.2259(4) 0.0564(16) Uani 1 1 d .
H21A H 0.3704 0.0686 0.2930 0.085 Uiso 1 1 calc R
H21B H 0.4557 0.1406 0.2272 0.085 Uiso 1 1 calc R
H21C H 0.4206 0.0345 0.1840 0.085 Uiso 1 1 calc R
C22 C 0.2105(7) 0.2567(6) 0.2759(5) 0.078(2) Uani 1 1 d U
H22A H 0.2051 0.2159 0.3382 0.116 Uiso 1 1 calc R
H22B H 0.1310 0.2947 0.2645 0.116 Uiso 1 1 calc R
H22D H 0.2693 0.3075 0.2791 0.116 Uiso 1 1 calc R
C23 C 0.1550(6) 0.0667(5) 0.1974(5) 0.0717(19) Uani 1 1 d U
H23A H 0.1533 0.0425 0.2667 0.108 Uiso 1 1 calc R
H23B H 0.1831 0.0070 0.1551 0.108 Uiso 1 1 calc R
H23C H 0.0735 0.0964 0.1817 0.108 Uiso 1 1 calc R
C31 C -0.0255(5) 0.3229(4) 0.1076(4) 0.0421(13) Uani 1 1 d .
H31A H -0.1113 0.3280 0.0951 0.063 Uiso 1 1 calc R
H31B H -0.0033 0.3937 0.1169 0.063 Uiso 1 1 calc R
H31C H -0.0113 0.2790 0.1671 0.063 Uiso 1 1 calc R
C32 C -0.0180(4) 0.1530(4) -0.0190(4) 0.0459(14) Uani 1 1 d .
H32A H -0.1040 0.1787 -0.0211 0.069 Uiso 1 1 calc R
H32B H -0.0076 0.0999 0.0346 0.069 Uiso 1 1 calc R
H32C H 0.0125 0.1213 -0.0819 0.069 Uiso 1 1 calc R
C33 C 0.0212(4) 0.3557(4) -0.0955(4) 0.0439(13) Uani 1 1 d .
H33A H -0.0669 0.3622 -0.0976 0.066 Uiso 1 1 calc R
H33B H 0.0599 0.3301 -0.1586 0.066 Uiso 1 1 calc R
H33C H 0.0461 0.4249 -0.0834 0.066 Uiso 1 1 calc R
C411 C 0.1739(4) 0.2434(4) -0.3963(3) 0.0313(11) Uani 1 1 d .
C412 C 0.1154(4) 0.3213(4) -0.4554(4) 0.0415(12) Uani 1 1 d .
H41D H 0.1410 0.3898 -0.4608 0.050 Uiso 1 1 calc R
C413 C 0.0192(5) 0.2985(5) -0.5068(4) 0.0542(16) Uani 1 1 d .
H41A H -0.0200 0.3516 -0.5479 0.065 Uiso 1 1 calc R
C414 C -0.0195(5) 0.2014(6) -0.4987(4) 0.0578(17) Uani 1 1 d .
H41B H -0.0862 0.1871 -0.5330 0.069 Uiso 1 1 calc R
C415 C 0.0387(5) 0.1233(5) -0.4404(5) 0.0594(16) Uani 1 1 d .
H41E H 0.0125 0.0551 -0.4356 0.071 Uiso 1 1 calc R
C416 C 0.1346(5) 0.1438(4) -0.3888(4) 0.0480(14) Uani 1 1 d .
H41C H 0.1736 0.0899 -0.3484 0.058 Uiso 1 1 calc R
C421 C 0.3125(4) 0.4083(3) -0.3405(3) 0.0295(10) Uani 1 1 d .
C422 C 0.2145(5) 0.4788(4) -0.3081(4) 0.0387(12) Uani 1 1 d .
H42A H 0.1420 0.4529 -0.2815 0.046 Uiso 1 1 calc R
C423 C 0.2210(5) 0.5873(4) -0.3143(4) 0.0416(13) Uani 1 1 d .
H42D H 0.1530 0.6351 -0.2928 0.050 Uiso 1 1 calc R
C424 C 0.3263(5) 0.6248(4) -0.3516(4) 0.0437(13) Uani 1 1 d .
H42B H 0.3310 0.6987 -0.3563 0.052 Uiso 1 1 calc R
C425 C 0.4252(5) 0.5552(4) -0.3823(4) 0.0459(13) Uani 1 1 d .
H42E H 0.4983 0.5813 -0.4072 0.055 Uiso 1 1 calc R
C426 C 0.4186(5) 0.4471(4) -0.3769(4) 0.0378(12) Uani 1 1 d .
H42C H 0.4870 0.3997 -0.3983 0.045 Uiso 1 1 calc R
C431 C 0.4360(4) 0.2024(3) -0.3959(3) 0.0256(10) Uani 1 1 d .
C432 C 0.5408(4) 0.1803(4) -0.3483(4) 0.0380(12) Uani 1 1 d .
H43C H 0.5413 0.1966 -0.2808 0.046 Uiso 1 1 calc R
C433 C 0.6450(4) 0.1344(4) -0.3984(4) 0.0419(13) Uani 1 1 d .
H43A H 0.7168 0.1192 -0.3650 0.050 Uiso 1 1 calc R
C434 C 0.6463(4) 0.1105(4) -0.4962(4) 0.0391(12) Uani 1 1 d .
H43D H 0.7186 0.0798 -0.5305 0.047 Uiso 1 1 calc R
C435 C 0.5428(5) 0.1315(5) -0.5429(4) 0.0534(16) Uani 1 1 d .
H43B H 0.5428 0.1143 -0.6102 0.064 Uiso 1 1 calc R
C436 C 0.4369(5) 0.1776(4) -0.4937(4) 0.0439(13) Uani 1 1 d .
H43E H 0.3652 0.1920 -0.5274 0.053 Uiso 1 1 calc R
C1S C -0.1872(9) 0.4169(8) -0.2874(8) 0.120(3) Uani 1 1 d U
H1SA H -0.2235 0.4651 -0.2350 0.144 Uiso 1 1 calc R
H1SB H -0.1000 0.4252 -0.2966 0.144 Uiso 1 1 calc R
Cl1A Cl -0.2021(2) 0.28532(18) -0.24546(17) 0.0961(6) Uani 1 1 d .
Cl1B Cl -0.2497(2) 0.4555(2) -0.39155(17) 0.1111(8) Uani 1 1 d .
Cl1W Cl 0.17347(13) -0.12521(10) -0.26540(11) 0.0506(3) Uani 1 1 d .

loop_
_atom_site_aniso_label
_atom_site_aniso_U_11
_atom_site_aniso_U_22
_atom_site_aniso_U_33
_atom_site_aniso_U_23
_atom_site_aniso_U_13
_atom_site_aniso_U_12
Os1 0.02416(10) 0.01773(9) 0.02132(10) -0.00228(6) 0.00043(6) 0.00138(6)
Cl1 0.0415(6) 0.0216(5) 0.0340(6) -0.0087(4) -0.0030(5) 0.0034(5)
P1 0.0297(6) 0.0264(6) 0.0449(8) -0.0044(5) -0.0111(5) -0.0033(5)
P2 0.0445(8) 0.0520(8) 0.0300(7) 0.0132(6) 0.0065(6) 0.0122(7)
P3 0.0229(6) 0.0287(6) 0.0336(7) -0.0022(5) 0.0057(5) 0.0000(5)
P4 0.0278(6) 0.0268(6) 0.0214(6) -0.0041(5) -0.0006(5) 0.0002(5)
O1 0.0440(19) 0.0353(18) 0.0322(19) -0.0109(15) 0.0012(15) 0.0008(15)
C1 0.020(2) 0.021(2) 0.026(2) -0.0038(17) -0.0012(17) 0.0009(17)
C2 0.024(2) 0.027(2) 0.024(2) -0.0048(18) -0.0003(18) 0.0028(18)
C3 0.050(3) 0.028(2) 0.025(3) -0.0095(19) 0.008(2) 0.002(2)
C4 0.056(3) 0.024(2) 0.047(3) -0.002(2) -0.001(3) 0.001(2)
C5 0.048(3) 0.026(3) 0.056(4) -0.011(2) 0.015(3) -0.004(2)
C11 0.070(4) 0.043(3) 0.056(4) -0.009(3) -0.031(3) -0.010(3)
C12 0.030(3) 0.044(3) 0.095(5) -0.006(3) -0.019(3) 0.000(2)
C13 0.038(3) 0.050(3) 0.063(4) -0.004(3) -0.004(3) -0.020(3)
C21 0.056(4) 0.063(4) 0.045(3) 0.018(3) -0.005(3) 0.008(3)
C22 0.078(2) 0.078(2) 0.075(2) -0.0022(10) -0.0050(10) -0.0060(10)
C23 0.070(2) 0.072(2) 0.072(2) 0.0019(10) -0.0044(10) -0.0084(10)
C31 0.039(3) 0.033(3) 0.048(3) -0.001(2) 0.014(2) 0.005(2)
C32 0.030(3) 0.043(3) 0.067(4) -0.006(3) 0.007(3) -0.017(2)
C33 0.026(3) 0.054(3) 0.048(3) 0.001(3) -0.004(2) 0.010(2)
C411 0.030(2) 0.040(3) 0.023(3) -0.009(2) 0.001(2) -0.002(2)
C412 0.036(3) 0.057(3) 0.030(3) 0.000(2) -0.004(2) 0.000(2)
C413 0.037(3) 0.082(5) 0.042(3) -0.004(3) -0.014(3) 0.007(3)
C414 0.035(3) 0.100(5) 0.043(4) -0.011(3) -0.011(3) -0.015(3)
C415 0.060(4) 0.071(4) 0.054(4) -0.011(3) -0.014(3) -0.024(3)
C416 0.054(3) 0.048(3) 0.044(3) -0.009(3) -0.014(3) -0.006(3)
C421 0.041(3) 0.028(2) 0.018(2) -0.0012(18) 0.0004(19) 0.003(2)
C422 0.049(3) 0.035(3) 0.028(3) 0.005(2) 0.008(2) 0.003(2)
C423 0.065(4) 0.030(3) 0.025(3) -0.001(2) 0.001(2) 0.010(3)
C424 0.075(4) 0.028(3) 0.028(3) -0.002(2) -0.009(3) -0.002(3)
C425 0.062(4) 0.037(3) 0.040(3) -0.001(2) -0.003(3) -0.012(3)
C426 0.045(3) 0.034(3) 0.034(3) -0.003(2) -0.003(2) -0.003(2)
C431 0.027(2) 0.028(2) 0.021(2) -0.0046(18) 0.0032(18) -0.0016(19)
C432 0.035(3) 0.053(3) 0.026(3) -0.010(2) -0.001(2) -0.001(2)
C433 0.025(2) 0.051(3) 0.048(3) 0.000(3) 0.000(2) 0.002(2)
C434 0.034(3) 0.038(3) 0.043(3) -0.010(2) 0.013(2) -0.002(2)
C435 0.044(3) 0.081(4) 0.032(3) -0.026(3) 0.011(3) 0.000(3)
C436 0.037(3) 0.060(3) 0.033(3) -0.010(3) -0.004(2) 0.003(3)
C1S 0.121(3) 0.120(3) 0.120(3) -0.0045(10) -0.0103(10) -0.0141(11)
Cl1A 0.1005(15) 0.0997(15) 0.0963(16) -0.0219(12) -0.0265(12) -0.0268(12)
Cl1B 0.0932(15) 0.158(2) 0.0770(14) 0.0019(15) -0.0138(12) 0.0103(16)
Cl1W 0.0598(8) 0.0377(7) 0.0548(9) -0.0094(6) 0.0135(7) -0.0171(6)

loop_
_atom_type_symbol
_atom_type_description
_atom_type_scat_dispersion_real
_atom_type_scat_dispersion_imag
_atom_type_scat_source
C C 0.0033 0.0016 'International Tables Vol C Tables 4.2.6.8 and 6.1.1.4'
H H 0.0000 0.0000 'International Tables Vol C Tables 4.2.6.8 and 6.1.1.4'
O O 0.0106 0.0060 'International Tables Vol C Tables 4.2.6.8 and 6.1.1.4'
P P 0.1023 0.0942 'International Tables Vol C Tables 4.2.6.8 and 6.1.1.4'
Cl Cl 0.1484 0.1585 'International Tables Vol C Tables 4.2.6.8 and 6.1.1.4'
Os Os -1.2165 7.6030 'International Tables Vol C Tables 4.2.6.8 and 6.1.1.4'

loop_
_geom_angle_atom_site_label_1
_geom_angle_atom_site_label_2
_geom_angle_atom_site_label_3
_geom_angle
C1 Os1 C5 85.51(19)
C1 Os1 C4 77.85(18)
C5 Os1 C4 36.3(2)
C1 Os1 P2 176.36(12)
C5 Os1 P2 91.85(17)
C4 Os1 P2 98.54(15)
C1 Os1 P1 89.00(12)
C5 Os1 P1 79.91(15)
C4 Os1 P1 115.02(15)
P2 Os1 P1 93.00(5)
C1 Os1 P3 87.54(11)
C5 Os1 P3 118.44(15)
C4 Os1 P3 82.51(15)
P2 Os1 P3 91.53(5)
P1 Os1 P3 160.94(4)
C1 Os1 Cl1 87.31(11)
C5 Os1 Cl1 159.20(14)
C4 Os1 Cl1 157.97(15)
P2 Os1 Cl1 96.01(4)
P1 Os1 Cl1 80.47(4)
P3 Os1 Cl1 80.66(4)
C13 P1 C12 100.2(3)
C13 P1 C11 102.1(3)
C12 P1 C11 99.7(3)
C13 P1 Os1 112.21(18)
C12 P1 Os1 122.62(18)
C11 P1 Os1 117.0(2)
C22 P2 C21 100.0(3)
C22 P2 C23 102.5(3)
C21 P2 C23 98.0(3)
C22 P2 Os1 118.4(3)
C21 P2 Os1 117.69(19)
C23 P2 Os1 116.8(2)
C33 P3 C31 100.6(2)
C33 P3 C32 101.6(3)
C31 P3 C32 100.5(2)
C33 P3 Os1 112.23(17)
C31 P3 Os1 116.30(19)
C32 P3 Os1 122.52(17)
C2 P4 C421 108.6(2)
C2 P4 C431 112.3(2)
C421 P4 C431 108.0(2)
C2 P4 C411 113.0(2)
C421 P4 C411 107.6(2)
C431 P4 C411 107.20(19)
C2 C1 Os1 118.9(3)
C1 C2 C3 118.0(4)
C1 C2 P4 122.6(3)
C3 C2 P4 119.3(3)
O1 C3 C2 111.4(4)
O1 C3 C4 113.6(4)
C2 C3 C4 109.8(4)
C5 C4 C3 114.0(5)
C5 C4 Os1 70.5(3)
C3 C4 Os1 114.0(3)
C4 C5 Os1 73.2(3)
C412 C411 C416 119.3(5)
C412 C411 P4 121.2(4)
C416 C411 P4 119.6(4)
C411 C412 C413 119.7(6)
C414 C413 C412 120.8(6)
C413 C414 C415 119.8(5)
C416 C415 C414 120.6(6)
C415 C416 C411 119.8(6)
C422 C421 C426 119.0(4)
C422 C421 P4 120.0(4)
C426 C421 P4 121.0(3)
C421 C422 C423 120.7(5)
C424 C423 C422 119.7(5)
C423 C424 C425 120.0(5)
C424 C425 C426 120.4(5)
C421 C426 C425 120.2(5)
C432 C431 C436 119.1(4)
C432 C431 P4 119.6(3)
C436 C431 P4 121.2(4)
C431 C432 C433 120.1(4)
C434 C433 C432 120.9(5)
C435 C434 C433 119.1(4)
C434 C435 C436 120.9(5)
C431 C436 C435 119.9(5)
Cl1B C1S Cl1A 116.1(6)

loop_
_geom_bond_atom_site_label_1
_geom_bond_atom_site_label_2
_geom_bond_distance
Os1 C1 2.075(4)
Os1 C5 2.135(4)
Os1 C4 2.168(5)
Os1 P2 2.3672(14)
Os1 P1 2.3799(12)
Os1 P3 2.3921(11)
Os1 Cl1 2.4603(10)
P1 C13 1.805(6)
P1 C12 1.816(5)
P1 C11 1.827(5)
P2 C22 1.803(6)
P2 C21 1.829(5)
P2 C23 1.839(7)
P3 C33 1.808(5)
P3 C31 1.827(4)
P3 C32 1.831(5)
P4 C2 1.779(5)
P4 C421 1.800(5)
P4 C431 1.805(4)
P4 C411 1.812(5)
O1 C3 1.417(5)
C1 C2 1.356(6)
C2 C3 1.497(6)
C3 C4 1.510(7)
C4 C5 1.342(8)
C411 C412 1.389(7)
C411 C416 1.392(7)
C412 C413 1.393(7)
C413 C414 1.359(9)
C414 C415 1.382(9)
C415 C416 1.382(8)
C421 C422 1.385(6)
C421 C426 1.386(7)
C422 C423 1.394(7)
C423 C424 1.374(8)
C424 C425 1.380(7)
C425 C426 1.389(7)
C431 C432 1.377(6)
C431 C436 1.381(6)
C432 C433 1.379(6)
C433 C434 1.375(7)
C434 C435 1.358(8)
C435 C436 1.388(7)
C1S Cl1B 1.662(10)
C1S Cl1A 1.775(10)
